data_2017085
loop_
_publ_author_name
'Beck, Tobias'
'Herbst-Irmer, Regine'
'Sheldrick, George M.'

_publ_section_title
;
 5-Amino-2,4,6-tribromoisophthalic acid: the MAD triangle for
 experimental phasing
;
_journal_coeditor_code EG3012
_journal_issue 5
_journal_name_full 'Acta Crystallographica Section C'
_journal_page_first o237
_journal_page_last o239
_journal_paper_doi 10.1107/S0108270109013195
_journal_volume 65
_journal_year 2009
_chemical_formula_iupac 'C8 H4 Br3 N O4'
_chemical_formula_moiety 'C8 H4 Br3 N O4'
_chemical_formula_sum 'C8 H4 Br3 N O4'
_chemical_formula_weight 417.85
_chemical_name_systematic
;
5-Amino-2,4,6-tribromoisophthalic acid
;
_space_group_IT_number 14
_symmetry_cell_setting monoclinic
_symmetry_space_group_name_Hall '-P 2ybc'
_symmetry_space_group_name_H-M 'P 1 21/c 1'
_atom_sites_solution_hydrogens geom
_atom_sites_solution_primary direct
_atom_sites_solution_secondary difmap
_audit_creation_method SHELXL97
_cell_angle_alpha 90.00
_cell_angle_beta 99.69(3)
_cell_angle_gamma 90.00
_cell_formula_units_Z 16
_cell_length_a 16.728(2)
_cell_length_b 11.449(2)
_cell_length_c 23.649(3)
_cell_measurement_reflns_used 9995
_cell_measurement_temperature 100(2)
_cell_measurement_theta_max 73.361
_cell_measurement_theta_min 2.65
_cell_volume 4464.6(12)
_computing_cell_refinement 'SAINT (Bruker 2007)'
_computing_data_collection 'APEX2 (Bruker 2007)'
_computing_data_reduction 'SAINT (Bruker 2007)'
_computing_molecular_graphics
;
SHELXTL (Sheldrick, 2008) and PyMOL (DeLano, 2008)
;
_computing_publication_material
;
SHELXL97 (Sheldrick, 2008) and SHELXTL (Sheldrick, 2008)
;
_computing_structure_refinement 'SHELXL97 (Sheldrick, 2008)'
_computing_structure_solution 'SHELXS97 (Sheldrick, 2008)'
_diffrn_ambient_temperature 100(2)
_diffrn_detector_area_resol_mean 5.602
_diffrn_measured_fraction_theta_full 0.983
_diffrn_measured_fraction_theta_max 0.962
_diffrn_measurement_device_type 'Bruker SMART 6000'
_diffrn_measurement_method \w
_diffrn_radiation_monochromator 'INCOATEC multilayer optics'
_diffrn_radiation_source 'rotating anode'
_diffrn_radiation_type CuK\a
_diffrn_radiation_wavelength 1.54178
_diffrn_reflns_av_R_equivalents 0.0484
_diffrn_reflns_av_sigmaI/netI 0.0245
_diffrn_reflns_limit_h_max 20
_diffrn_reflns_limit_h_min -20
_diffrn_reflns_limit_k_max 13
_diffrn_reflns_limit_k_min -13
_diffrn_reflns_limit_l_max 27
_diffrn_reflns_limit_l_min -28
_diffrn_reflns_number 97602
_diffrn_reflns_theta_full 67.50
_diffrn_reflns_theta_max 73.98
_diffrn_reflns_theta_min 2.68
_diffrn_standards_decay_% 0
_diffrn_standards_interval_count 0
_diffrn_standards_interval_time 0
_diffrn_standards_number 0
_exptl_absorpt_coefficient_mu 13.443
_exptl_absorpt_correction_T_max 0.5529
_exptl_absorpt_correction_T_min 0.3466
_exptl_absorpt_correction_type multi-scan
_exptl_absorpt_process_details '(TWINABS; Sheldrick 1996)'
_exptl_crystal_colour colourless
_exptl_crystal_density_diffrn 2.487
_exptl_crystal_density_method 'not measured'
_exptl_crystal_description plate
_exptl_crystal_F_000 3136
_exptl_crystal_size_max 0.10
_exptl_crystal_size_mid 0.10
_exptl_crystal_size_min 0.05
_refine_diff_density_max 0.640
_refine_diff_density_min -0.546
_refine_ls_extinction_method none
_refine_ls_goodness_of_fit_ref 1.132
_refine_ls_hydrogen_treatment mixed
_refine_ls_matrix_type full
_refine_ls_number_parameters 626
_refine_ls_number_reflns 8717
_refine_ls_number_restraints 106
_refine_ls_restrained_S_all 1.127
_refine_ls_R_factor_all 0.0276
_refine_ls_R_factor_gt 0.0258
_refine_ls_shift/su_max 0.002
_refine_ls_shift/su_mean 0.000
_refine_ls_structure_factor_coef Fsqd
_refine_ls_weighting_details 'calc w = 1/[\s^2^(Fo^2^)+(0.0207P)^2^+12.7819P] where P=(Fo^2^+2Fc^2^)/3'
_refine_ls_weighting_scheme calc
_refine_ls_wR_factor_gt 0.0631
_refine_ls_wR_factor_ref 0.0641
_reflns_number_gt 8413
_reflns_number_total 8717
_reflns_threshold_expression I>2\s(I)
_cod_data_source_file eg3012.cif
_cod_data_source_block B3C
_cod_original_cell_volume 4464.6(11)
_cod_original_sg_symbol_H-M 'P 21/c'
_cod_database_code 2017085

loop_
_symmetry_equiv_pos_as_xyz
'x, y, z'
'-x, y+1/2, -z+1/2'
'-x, -y, -z'
'x, -y-1/2, z-1/2'

loop_
_atom_site_type_symbol
_atom_site_label
_atom_site_fract_x
_atom_site_fract_y
_atom_site_fract_z
_atom_site_U_iso_or_equiv
_atom_site_adp_type
_atom_site_calc_flag
_atom_site_refinement_flags
_atom_site_occupancy
_atom_site_disorder_assembly
_atom_site_disorder_group
Br Br1 0.76858(3) 1.05153(4) 0.838008(17) 0.01823(9) Uani d D 1 . .
Br Br2 0.90200(3) 0.77141(4) 1.029830(19) 0.02257(10) Uani d D 1 . .
Br Br3 0.56589(3) 0.86912(4) 0.98543(2) 0.02519(10) Uani d D 1 . .
Br Br4 0.64571(3) 0.60368(4) 0.904198(19) 0.02267(10) Uani d D 1 . .
Br Br5 0.56822(3) 0.22804(4) 0.749209(18) 0.01939(9) Uani d D 1 . .
Br Br6 0.89510(3) 0.37978(4) 0.809858(19) 0.02070(9) Uani d D 1 . .
Br Br7 0.30715(3) 0.88711(4) 0.893986(19) 0.02120(10) Uani d D 1 . .
Br Br8 0.31319(3) 1.28060(4) 0.749327(18) 0.02129(10) Uani d D 1 . .
Br Br9 0.01216(3) 1.10091(4) 0.79249(2) 0.02637(10) Uani d D 1 . .
Br Br10 0.15775(3) 0.44910(4) 0.841601(17) 0.01817(9) Uani d D 1 . .
Br Br11 0.11675(3) 0.75056(4) 1.026098(19) 0.02112(10) Uani d D 1 . .
Br Br12 0.43125(3) 0.63902(4) 0.98528(2) 0.02353(10) Uani d D 1 . .
C C1 0.6798(3) 0.9498(3) 0.91806(17) 0.0167(8) Uani d D 1 . .
C C2 0.7560(3) 0.9621(3) 0.90358(17) 0.0160(8) Uani d D 1 . .
C C3 0.8230(3) 0.9105(3) 0.93721(17) 0.0166(8) Uani d D 1 . .
C C4 0.8123(2) 0.8504(3) 0.98608(17) 0.0155(8) Uani d D 1 . .
C C5 0.7365(3) 0.8375(3) 1.00379(17) 0.0179(8) Uani d D 1 . .
C C6 0.6713(2) 0.8890(3) 0.96729(17) 0.0178(8) Uani d D 1 . .
C C7 0.6050(2) 1.0021(4) 0.88183(18) 0.0183(8) Uani d D 1 . .
O O8 0.57574(19) 0.9368(3) 0.83757(13) 0.0238(7) Uani d D 1 . .
H H8 0.536(2) 0.963(5) 0.824(2) 0.036 Uiso d D 1 . .
O O9 0.57613(18) 1.0938(3) 0.89427(13) 0.0223(6) Uani d D 1 . .
C C10 0.9040(2) 0.9133(3) 0.91817(17) 0.0162(8) Uani d D 1 . .
O O11 0.92055(19) 0.8445(3) 0.88246(14) 0.0238(7) Uani d D 1 . .
O O12 0.95320(19) 0.9935(3) 0.94279(14) 0.0232(7) Uani d D 1 . .
H H12 0.994(2) 0.979(5) 0.935(2) 0.035 Uiso d D 1 . .
N N13 0.7277(2) 0.7801(4) 1.05272(17) 0.0241(8) Uani d D 1 . .
H H13 0.6770(16) 0.757(4) 1.051(2) 0.036 Uiso d D 1 . .
H H13A 0.769(2) 0.745(4) 1.073(2) 0.036 Uiso d D 1 . .
C C21 0.7600(3) 0.4797(3) 0.85018(16) 0.0162(8) Uani d D 1 . .
C C22 0.6789(3) 0.4883(3) 0.85471(16) 0.0160(8) Uani d D 1 . .
C C23 0.6225(2) 0.4136(3) 0.82545(16) 0.0153(8) Uani d D 1 . .
C C24 0.6476(2) 0.3303(3) 0.78926(16) 0.0153(8) Uani d D 1 . .
C C25 0.7280(3) 0.3201(3) 0.78067(16) 0.0159(8) Uani d D 1 . .
C C26 0.7833(2) 0.3956(3) 0.81371(17) 0.0157(8) Uani d D 1 . .
C C27 0.8232(2) 0.5593(4) 0.88267(17) 0.0166(8) Uani d D 1 . .
O O28 0.86495(18) 0.5320(3) 0.92774(12) 0.0219(6) Uani d D 1 . .
O O29 0.8266(2) 0.6583(3) 0.85552(14) 0.0260(7) Uani d D 1 . .
H H29 0.861(3) 0.693(5) 0.873(2) 0.039 Uiso d D 1 . .
C C30 0.5351(2) 0.4202(3) 0.83260(16) 0.0149(8) Uani d D 1 . .
O O31 0.51670(18) 0.3518(3) 0.87166(13) 0.0203(6) Uani d D 1 . .
H H31 0.4737(19) 0.355(5) 0.878(2) 0.031 Uiso d D 1 . .
O O32 0.48697(19) 0.4879(3) 0.80339(13) 0.0247(7) Uani d D 1 . .
N N33 0.7523(2) 0.2377(3) 0.74472(16) 0.0195(7) Uani d D 1 . .
H H33 0.8012(18) 0.253(5) 0.738(2) 0.029 Uiso d D 1 . .
H H33A 0.716(2) 0.200(4) 0.7204(18) 0.029 Uiso d D 1 . .
C C41 0.1668(3) 1.0069(4) 0.83694(17) 0.0184(8) Uani d D 1 . .
C C42 0.2508(3) 1.0023(4) 0.84464(17) 0.0177(8) Uani d D 1 . .
C C43 0.2945(2) 1.0834(3) 0.81878(16) 0.0149(8) Uani d D 1 . .
C C44 0.2523(3) 1.1710(3) 0.78541(16) 0.0178(8) Uani d D 1 . .
C C45 0.1678(3) 1.1811(3) 0.77678(16) 0.0173(8) Uani d D 1 . .
C C46 0.1274(2) 1.0955(4) 0.80361(16) 0.0166(8) Uani d D 1 . .
C C47 0.1197(2) 0.9208(4) 0.86638(18) 0.0186(8) Uani d D 1 . .
O O48 0.09844(19) 0.9431(3) 0.91146(13) 0.0256(7) Uani d D 1 . .
O O49 0.1056(2) 0.8220(3) 0.83753(14) 0.0252(7) Uani d D 1 . .
H H49 0.085(4) 0.780(4) 0.855(2) 0.038 Uiso d D 1 . .
C C50 0.3855(3) 1.0774(3) 0.82770(17) 0.0167(8) Uani d D 1 . .
O O51 0.42168(18) 1.0111(3) 0.80107(13) 0.0225(6) Uani d D 1 . .
O O52 0.41920(18) 1.1482(3) 0.86847(13) 0.0202(6) Uani d D 1 . .
H H52 0.4648(16) 1.141(5) 0.876(2) 0.030 Uiso d D 1 . .
N N53 0.1271(2) 1.2725(3) 0.74634(15) 0.0191(7) Uani d D 1 . .
H H53 0.0747(16) 1.258(4) 0.736(2) 0.029 Uiso d D 1 . .
H H53A 0.153(2) 1.314(4) 0.7235(18) 0.029 Uiso d D 1 . .
C C61 0.2851(3) 0.5531(3) 0.92061(17) 0.0154(8) Uani d D 1 . .
C C62 0.2014(3) 0.5432(3) 0.90586(16) 0.0159(8) Uani d D 1 . .
C C63 0.1511(2) 0.5998(3) 0.93785(16) 0.0147(8) Uani d D 1 . .
C C64 0.1848(2) 0.6649(3) 0.98473(17) 0.0162(8) Uani d D 1 . .
C C65 0.2690(3) 0.6774(3) 1.00245(17) 0.0168(8) Uani d D 1 . .
C C66 0.3172(2) 0.6195(3) 0.96801(17) 0.0164(8) Uani d D 1 . .
C C67 0.3418(2) 0.4961(3) 0.88611(18) 0.0164(8) Uani d D 1 . .
O O68 0.35356(19) 0.5548(3) 0.84175(13) 0.0227(6) Uani d D 1 . .
H H68 0.388(3) 0.531(5) 0.829(2) 0.034 Uiso d D 1 . .
O O69 0.37485(18) 0.4021(3) 0.90131(14) 0.0230(7) Uani d D 1 . .
C C70 0.0602(2) 0.5937(4) 0.91988(17) 0.0167(8) Uani d D 1 . .
O O71 0.02428(18) 0.6549(3) 0.88189(13) 0.0208(6) Uani d D 1 . .
O O72 0.02670(18) 0.5167(3) 0.94889(14) 0.0234(7) Uani d D 1 . .
H H72 -0.0190(16) 0.519(5) 0.939(2) 0.035 Uiso d D 1 . .
N N73 0.3012(2) 0.7405(3) 1.04913(16) 0.0225(8) Uani d D 1 . .
H H73 0.3514(17) 0.753(4) 1.047(2) 0.034 Uiso d D 1 . .
H H73A 0.270(3) 0.782(4) 1.067(2) 0.034 Uiso d D 1 . .

loop_
_atom_site_aniso_label
_atom_site_aniso_U_11
_atom_site_aniso_U_22
_atom_site_aniso_U_33
_atom_site_aniso_U_12
_atom_site_aniso_U_13
_atom_site_aniso_U_23
Br1 0.0202(2) 0.0166(2) 0.0178(2) -0.00023(17) 0.00283(16) 0.00192(15)
Br2 0.0189(2) 0.0224(2) 0.0254(2) 0.00392(18) 0.00083(17) 0.00649(17)
Br3 0.0160(2) 0.0314(3) 0.0297(2) -0.00180(18) 0.00833(18) 0.00217(18)
Br4 0.0240(2) 0.0191(2) 0.0264(2) -0.00184(18) 0.00865(18) -0.00984(17)
Br5 0.0187(2) 0.0186(2) 0.0210(2) -0.00361(17) 0.00377(16) -0.00653(16)
Br6 0.0150(2) 0.0251(2) 0.0226(2) 0.00129(17) 0.00500(16) -0.00091(16)
Br7 0.0194(2) 0.0198(2) 0.0236(2) 0.00126(17) 0.00142(17) 0.00887(16)
Br8 0.0246(2) 0.0186(2) 0.0201(2) -0.00439(18) 0.00205(17) 0.00556(16)
Br9 0.0149(2) 0.0312(3) 0.0325(3) 0.00459(18) 0.00227(18) 0.00300(19)
Br10 0.0189(2) 0.0190(2) 0.0164(2) -0.00048(17) 0.00248(16) -0.00463(15)
Br11 0.0218(2) 0.0214(2) 0.0213(2) 0.00409(17) 0.00689(17) -0.00547(16)
Br12 0.0139(2) 0.0287(2) 0.0274(2) -0.00256(18) 0.00156(17) -0.00196(17)
C1 0.0166(19) 0.0145(19) 0.018(2) -0.0018(16) 0.0013(16) -0.0043(15)
C2 0.020(2) 0.0136(19) 0.0159(19) 0.0004(16) 0.0056(15) -0.0017(14)
C3 0.018(2) 0.0130(19) 0.019(2) -0.0001(16) 0.0030(15) -0.0013(15)
C4 0.0156(19) 0.0124(19) 0.0173(19) 0.0003(15) -0.0002(16) 0.0006(14)
C5 0.020(2) 0.015(2) 0.020(2) -0.0030(16) 0.0059(16) -0.0031(15)
C6 0.0124(18) 0.020(2) 0.022(2) -0.0028(16) 0.0058(16) -0.0012(16)
C7 0.0134(19) 0.020(2) 0.022(2) -0.0045(17) 0.0021(16) -0.0019(16)
O8 0.0192(15) 0.0243(17) 0.0253(16) 0.0034(13) -0.0042(13) -0.0069(12)
O9 0.0175(15) 0.0173(15) 0.0300(17) 0.0003(12) -0.0020(12) -0.0043(12)
C10 0.017(2) 0.0146(19) 0.017(2) 0.0008(16) 0.0030(15) 0.0020(15)
O11 0.0214(15) 0.0186(15) 0.0329(17) -0.0014(13) 0.0089(13) -0.0085(13)
O12 0.0165(15) 0.0291(17) 0.0263(16) -0.0052(13) 0.0102(13) -0.0105(13)
N13 0.0220(19) 0.027(2) 0.025(2) -0.0006(17) 0.0072(15) 0.0065(15)
C21 0.0188(19) 0.015(2) 0.0134(19) -0.0027(16) 0.0002(15) 0.0007(14)
C22 0.0196(19) 0.0140(19) 0.0155(19) 0.0002(16) 0.0056(15) 0.0012(14)
C23 0.0152(19) 0.016(2) 0.0152(19) 0.0038(16) 0.0036(15) 0.0029(14)
C24 0.0176(19) 0.0156(19) 0.0121(18) -0.0027(16) 0.0006(15) 0.0016(14)
C25 0.020(2) 0.0147(19) 0.0140(19) 0.0024(16) 0.0050(15) 0.0016(14)
C26 0.0101(18) 0.017(2) 0.020(2) 0.0024(15) 0.0020(15) 0.0025(15)
C27 0.0155(19) 0.020(2) 0.016(2) -0.0017(16) 0.0073(16) -0.0004(15)
O28 0.0191(15) 0.0279(17) 0.0188(15) -0.0031(13) 0.0032(12) 0.0025(12)
O29 0.0306(18) 0.0202(16) 0.0246(16) -0.0105(14) -0.0029(14) 0.0031(12)
C30 0.0173(19) 0.0135(19) 0.0143(19) -0.0011(15) 0.0041(15) -0.0049(14)
O31 0.0181(15) 0.0176(15) 0.0276(16) -0.0001(13) 0.0104(13) 0.0038(11)
O32 0.0229(16) 0.0271(17) 0.0244(16) 0.0085(13) 0.0049(13) 0.0071(12)
N33 0.0209(18) 0.0167(18) 0.0222(19) 0.0022(15) 0.0070(15) -0.0039(13)
C41 0.019(2) 0.018(2) 0.019(2) -0.0024(17) 0.0054(16) -0.0013(15)
C42 0.019(2) 0.018(2) 0.016(2) 0.0014(17) 0.0028(16) -0.0002(15)
C43 0.0136(19) 0.0151(19) 0.0163(19) -0.0004(15) 0.0028(15) -0.0043(14)
C44 0.024(2) 0.016(2) 0.0139(19) -0.0010(17) 0.0036(16) -0.0032(14)
C45 0.023(2) 0.0133(19) 0.0146(19) 0.0040(17) -0.0001(16) -0.0019(14)
C46 0.0111(18) 0.020(2) 0.018(2) -0.0005(16) 0.0003(15) -0.0032(15)
C47 0.0118(18) 0.020(2) 0.023(2) -0.0004(16) 0.0008(16) 0.0028(16)
O48 0.0212(16) 0.0351(18) 0.0223(17) -0.0010(14) 0.0092(13) 0.0015(13)
O49 0.0303(17) 0.0230(17) 0.0231(16) -0.0065(14) 0.0068(13) 0.0039(12)
C50 0.020(2) 0.016(2) 0.0130(19) -0.0014(17) 0.0012(15) 0.0039(14)
O51 0.0171(14) 0.0282(17) 0.0218(15) 0.0026(13) 0.0021(12) -0.0072(12)
O52 0.0149(14) 0.0211(15) 0.0235(15) -0.0012(13) -0.0004(12) -0.0050(12)
N53 0.0234(18) 0.0152(17) 0.0184(18) 0.0033(15) 0.0022(14) 0.0022(13)
C61 0.0174(19) 0.0108(19) 0.018(2) 0.0014(16) 0.0029(16) 0.0024(14)
C62 0.019(2) 0.016(2) 0.0131(19) 0.0003(16) 0.0030(15) 0.0005(14)
C63 0.0140(19) 0.0143(19) 0.0165(19) 0.0002(15) 0.0049(15) 0.0032(14)
C64 0.018(2) 0.0134(19) 0.018(2) 0.0015(16) 0.0076(16) -0.0006(15)
C65 0.019(2) 0.0137(19) 0.018(2) -0.0008(16) 0.0037(16) 0.0008(14)
C66 0.0108(18) 0.017(2) 0.022(2) -0.0021(16) 0.0029(15) 0.0035(15)
C67 0.0132(18) 0.015(2) 0.021(2) -0.0015(16) 0.0015(15) 0.0010(15)
O68 0.0205(15) 0.0262(17) 0.0237(16) 0.0055(13) 0.0107(13) 0.0095(12)
O69 0.0212(15) 0.0193(15) 0.0313(17) 0.0023(13) 0.0129(13) 0.0054(12)
C70 0.0149(19) 0.018(2) 0.018(2) 0.0000(16) 0.0058(15) -0.0056(15)
O71 0.0188(14) 0.0184(15) 0.0242(15) -0.0003(12) 0.0008(12) 0.0053(12)
O72 0.0131(14) 0.0303(17) 0.0272(17) -0.0033(13) 0.0049(12) 0.0092(13)
N73 0.0217(18) 0.024(2) 0.0208(19) -0.0021(16) 0.0008(15) -0.0084(14)

loop_
_atom_type_symbol
_atom_type_description
_atom_type_scat_dispersion_real
_atom_type_scat_dispersion_imag
_atom_type_scat_source
C C 0.0181 0.0091 'International Tables Vol C Tables 4.2.6.8 and 6.1.1.4'
H H 0.0000 0.0000 'International Tables Vol C Tables 4.2.6.8 and 6.1.1.4'
N N 0.0311 0.0180 'International Tables Vol C Tables 4.2.6.8 and 6.1.1.4'
O O 0.0492 0.0322 'International Tables Vol C Tables 4.2.6.8 and 6.1.1.4'
Br Br -0.6763 1.2805 'International Tables Vol C Tables 4.2.6.8 and 6.1.1.4'

loop_
_geom_angle_atom_site_label_1
_geom_angle_atom_site_label_2
_geom_angle_atom_site_label_3
_geom_angle_site_symmetry_1
_geom_angle_site_symmetry_3
_geom_angle
_geom_angle_publ_flag
C2 C1 C6 . . 119.2(4) ?
C2 C1 C7 . . 121.9(4) ?
C6 C1 C7 . . 118.9(4) ?
C1 C2 C3 . . 120.2(4) ?
C1 C2 Br1 . . 119.4(3) ?
C3 C2 Br1 . . 120.4(3) ?
C4 C3 C2 . . 118.9(4) ?
C4 C3 C10 . . 120.9(4) ?
C2 C3 C10 . . 120.1(4) ?
C3 C4 C5 . . 123.4(4) ?
C3 C4 Br2 . . 119.3(3) ?
C5 C4 Br2 . . 117.1(3) ?
N13 C5 C6 . . 122.9(4) ?
N13 C5 C4 . . 122.3(4) ?
C6 C5 C4 . . 114.7(4) ?
C1 C6 C5 . . 123.4(4) ?
C1 C6 Br3 . . 118.7(3) ?
C5 C6 Br3 . . 117.8(3) ?
O9 C7 O8 . . 125.3(4) ?
O9 C7 C1 . . 122.0(4) ?
O8 C7 C1 . . 112.8(4) ?
C7 O8 H8 . . 107(5) ?
O11 C10 O12 . . 124.4(4) ?
O11 C10 C3 . . 121.1(4) ?
O12 C10 C3 . . 114.5(3) ?
C10 O12 H12 . . 105(5) ?
C5 N13 H13 . . 111(3) ?
C5 N13 H13A . . 121(4) ?
H13 N13 H13A . . 123(4) ?
C22 C21 C26 . . 118.6(4) ?
C22 C21 C27 . . 122.1(4) ?
C26 C21 C27 . . 119.3(4) ?
C23 C22 C21 . . 121.1(4) ?
C23 C22 Br4 . . 119.7(3) ?
C21 C22 Br4 . . 119.2(3) ?
C22 C23 C24 . . 119.0(4) ?
C22 C23 C30 . . 120.8(4) ?
C24 C23 C30 . . 120.2(4) ?
C23 C24 C25 . . 122.9(4) ?
C23 C24 Br5 . . 118.1(3) ?
C25 C24 Br5 . . 119.0(3) ?
N33 C25 C24 . . 122.6(4) ?
N33 C25 C26 . . 122.0(4) ?
C24 C25 C26 . . 115.3(4) ?
C21 C26 C25 . . 123.0(4) ?
C21 C26 Br6 . . 118.5(3) ?
C25 C26 Br6 . . 118.5(3) ?
O28 C27 O29 . . 126.0(4) ?
O28 C27 C21 . . 123.0(4) ?
O29 C27 C21 . . 111.0(3) ?
C27 O29 H29 . . 107(5) ?
O32 C30 O31 . . 124.6(4) ?
O32 C30 C23 . . 121.5(4) ?
O31 C30 C23 . . 113.9(3) ?
C30 O31 H31 . . 117(4) ?
C25 N33 H33 . . 111(3) ?
C25 N33 H33A . . 120(3) ?
H33 N33 H33A . . 122(3) ?
C46 C41 C42 . . 118.5(4) ?
C46 C41 C47 . . 120.6(4) ?
C42 C41 C47 . . 120.8(4) ?
C43 C42 C41 . . 121.0(4) ?
C43 C42 Br7 . . 119.4(3) ?
C41 C42 Br7 . . 119.5(3) ?
C42 C43 C44 . . 118.5(4) ?
C42 C43 C50 . . 120.3(4) ?
C44 C43 C50 . . 121.2(4) ?
C43 C44 C45 . . 123.1(4) ?
C43 C44 Br8 . . 118.0(3) ?
C45 C44 Br8 . . 118.9(3) ?
N53 C45 C44 . . 122.4(4) ?
N53 C45 C46 . . 122.2(4) ?
C44 C45 C46 . . 115.4(4) ?
C41 C46 C45 . . 123.5(4) ?
C41 C46 Br9 . . 118.5(3) ?
C45 C46 Br9 . . 118.0(3) ?
O48 C47 O49 . . 125.7(4) ?
O48 C47 C41 . . 121.7(4) ?
O49 C47 C41 . . 112.6(4) ?
C47 O49 H49 . . 108(5) ?
O51 C50 O52 . . 125.3(4) ?
O51 C50 C43 . . 122.6(4) ?
O52 C50 C43 . . 112.0(4) ?
C50 O52 H52 . . 113(4) ?
C45 N53 H53 . . 112(3) ?
C45 N53 H53A . . 118(3) ?
H53 N53 H53A . . 120(3) ?
C66 C61 C62 . . 119.0(4) ?
C66 C61 C67 . . 119.0(4) ?
C62 C61 C67 . . 122.0(4) ?
C63 C62 C61 . . 120.2(4) ?
C63 C62 Br10 . . 121.0(3) ?
C61 C62 Br10 . . 118.8(3) ?
C64 C63 C62 . . 119.4(4) ?
C64 C63 C70 . . 120.5(4) ?
C62 C63 C70 . . 120.0(4) ?
C63 C64 C65 . . 123.3(4) ?
C63 C64 Br11 . . 119.8(3) ?
C65 C64 Br11 . . 116.9(3) ?
N73 C65 C66 . . 122.4(4) ?
N73 C65 C64 . . 122.5(4) ?
C66 C65 C64 . . 115.0(4) ?
C61 C66 C65 . . 123.0(4) ?
C61 C66 Br12 . . 118.5(3) ?
C65 C66 Br12 . . 118.4(3) ?
O69 C67 O68 . . 124.7(4) ?
O69 C67 C61 . . 120.9(4) ?
O68 C67 C61 . . 114.4(3) ?
C67 O68 H68 . . 112(5) ?
O71 C70 O72 . . 125.3(4) ?
O71 C70 C63 . . 122.0(4) ?
O72 C70 C63 . . 112.7(3) ?
C70 O72 H72 . . 109(5) ?
C65 N73 H73 . . 107(4) ?
C65 N73 H73A . . 120(4) ?
H73 N73 H73A . . 128(4) ?

loop_
_geom_bond_atom_site_label_1
_geom_bond_atom_site_label_2
_geom_bond_site_symmetry_2
_geom_bond_distance
_geom_bond_publ_flag
Br1 C2 . 1.899(4) ?
Br2 C4 . 1.902(4) ?
Br3 C6 . 1.898(4) ?
Br4 C22 . 1.908(4) ?
Br5 C24 . 1.899(4) ?
Br6 C26 . 1.897(4) ?
Br7 C42 . 1.903(4) ?
Br8 C44 . 1.906(4) ?
Br9 C46 . 1.903(4) ?
Br10 C62 . 1.905(4) ?
Br11 C64 . 1.895(4) ?
Br12 C66 . 1.895(4) ?
C1 C2 . 1.383(6) ?
C1 C6 . 1.384(6) ?
C1 C7 . 1.516(6) ?
C2 C3 . 1.392(6) ?
C3 C4 . 1.382(6) ?
C3 C10 . 1.499(6) ?
C4 C5 . 1.408(6) ?
C5 N13 . 1.360(6) ?
C5 C6 . 1.401(6) ?
C7 O9 . 1.212(5) yes
C7 O8 . 1.312(5) yes
O8 H8 . 0.75(3) ?
C10 O11 . 1.219(5) yes
C10 O12 . 1.303(5) yes
O12 H12 . 0.76(3) ?
N13 H13 . 0.88(2) ?
N13 H13A . 0.87(2) ?
C21 C22 . 1.382(6) ?
C21 C26 . 1.391(6) ?
C21 C27 . 1.505(6) ?
C22 C23 . 1.371(6) ?
C23 C24 . 1.393(6) ?
C23 C30 . 1.502(5) ?
C24 C25 . 1.399(6) ?
C25 N33 . 1.377(5) ?
C25 C26 . 1.403(6) ?
C27 O28 . 1.213(5) yes
C27 O29 . 1.309(5) yes
O29 H29 . 0.76(3) ?
C30 O32 . 1.240(5) yes
C30 O31 . 1.288(5) yes
O31 H31 . 0.76(3) ?
N33 H33 . 0.88(2) ?
N33 H33A . 0.88(2) ?
C41 C46 . 1.382(6) ?
C41 C42 . 1.387(6) ?
C41 C47 . 1.504(6) ?
C42 C43 . 1.387(6) ?
C43 C44 . 1.393(6) ?
C43 C50 . 1.502(6) ?
C44 C45 . 1.399(6) ?
C45 N53 . 1.383(5) ?
C45 C46 . 1.401(6) ?
C47 O48 . 1.207(5) yes
C47 O49 . 1.321(5) yes
O49 H49 . 0.75(3) ?
C50 O51 . 1.212(5) yes
C50 O52 . 1.312(5) yes
O52 H52 . 0.76(3) ?
N53 H53 . 0.88(2) ?
N53 H53A . 0.88(2) ?
C61 C66 . 1.386(6) ?
C61 C62 . 1.390(6) ?
C61 C67 . 1.500(6) ?
C62 C63 . 1.383(6) ?
C63 C64 . 1.375(6) ?
C63 C70 . 1.511(5) ?
C64 C65 . 1.407(6) ?
C65 N73 . 1.353(5) ?
C65 C66 . 1.405(6) ?
C67 O69 . 1.236(5) yes
C67 O68 . 1.289(5) yes
O68 H68 . 0.75(3) ?
C70 O71 . 1.215(5) yes
C70 O72 . 1.300(5) yes
O72 H72 . 0.76(3) ?
N73 H73 . 0.86(2) ?
N73 H73A . 0.86(2) ?

loop_
_geom_hbond_atom_site_label_D
_geom_hbond_atom_site_label_H
_geom_hbond_atom_site_label_A
_geom_hbond_site_symmetry_A
_geom_hbond_distance_DH
_geom_hbond_distance_HA
_geom_hbond_distance_DA
_geom_hbond_angle_DHA
O8 H8 O51 . 0.75(3) 1.97(3) 2.713(4) 167(6)
O12 H12 O48 1_655 0.76(3) 1.96(3) 2.719(4) 177(6)
O52 H52 O9 . 0.76(3) 1.92(3) 2.667(4) 170(6)
O49 H49 O71 . 0.75(3) 1.93(3) 2.664(4) 165(7)
O31 H31 O69 . 0.76(3) 1.91(3) 2.649(4) 165(6)
O68 H68 O32 . 0.75(3) 1.91(3) 2.659(4) 171(6)
O72 H72 O28 1_455 0.76(3) 1.92(3) 2.673(4) 171(6)
O29 H29 O11 . 0.76(3) 1.99(4) 2.662(4) 147(6)
N33 H33A O68 2_646 0.88(2) 2.39(3) 3.237(5) 164(5)

loop_
_geom_torsion_atom_site_label_1
_geom_torsion_atom_site_label_2
_geom_torsion_atom_site_label_3
_geom_torsion_atom_site_label_4
_geom_torsion_site_symmetry_1
_geom_torsion_site_symmetry_2
_geom_torsion_site_symmetry_3
_geom_torsion_site_symmetry_4
_geom_torsion
_geom_torsion_publ_flag
C6 C1 C2 C3 . . . . 2.1(6) ?
C7 C1 C2 C3 . . . . -178.5(4) ?
C6 C1 C2 Br1 . . . . -177.1(3) ?
C7 C1 C2 Br1 . . . . 2.3(5) ?
C1 C2 C3 C4 . . . . -2.1(5) ?
Br1 C2 C3 C4 . . . . 177.1(3) ?
C1 C2 C3 C10 . . . . 173.6(4) ?
Br1 C2 C3 C10 . . . . -7.2(5) ?
C2 C3 C4 C5 . . . . 0.5(6) ?
C10 C3 C4 C5 . . . . -175.2(4) ?
C2 C3 C4 Br2 . . . . 176.2(3) ?
C10 C3 C4 Br2 . . . . 0.5(5) ?
C3 C4 C5 N13 . . . . -178.6(4) ?
Br2 C4 C5 N13 . . . . 5.6(5) ?
C3 C4 C5 C6 . . . . 1.0(5) ?
Br2 C4 C5 C6 . . . . -174.7(3) ?
C2 C1 C6 C5 . . . . -0.4(6) ?
C7 C1 C6 C5 . . . . -179.9(4) ?
C2 C1 C6 Br3 . . . . -178.2(3) ?
C7 C1 C6 Br3 . . . . 2.3(5) ?
N13 C5 C6 C1 . . . . 178.6(4) ?
C4 C5 C6 C1 . . . . -1.1(5) ?
N13 C5 C6 Br3 . . . . -3.6(5) ?
C4 C5 C6 Br3 . . . . 176.7(3) ?
C2 C1 C7 O9 . . . . -99.1(5) ?
C6 C1 C7 O9 . . . . 80.3(5) ?
C2 C1 C7 O8 . . . . 82.0(5) ?
C6 C1 C7 O8 . . . . -98.6(4) ?
C4 C3 C10 O11 . . . . 95.5(5) ?
C2 C3 C10 O11 . . . . -80.2(5) ?
C4 C3 C10 O12 . . . . -84.5(5) ?
C2 C3 C10 O12 . . . . 99.8(4) ?
C26 C21 C22 C23 . . . . 2.0(6) ?
C27 C21 C22 C23 . . . . -178.9(4) ?
C26 C21 C22 Br4 . . . . -179.7(3) ?
C27 C21 C22 Br4 . . . . -0.6(5) ?
C21 C22 C23 C24 . . . . -2.0(5) ?
Br4 C22 C23 C24 . . . . 179.7(3) ?
C21 C22 C23 C30 . . . . 177.3(4) ?
Br4 C22 C23 C30 . . . . -1.0(5) ?
C22 C23 C24 C25 . . . . -0.9(5) ?
C30 C23 C24 C25 . . . . 179.8(4) ?
C22 C23 C24 Br5 . . . . -180.0(3) ?
C30 C23 C24 Br5 . . . . 0.7(5) ?
C23 C24 C25 N33 . . . . -179.9(4) ?
Br5 C24 C25 N33 . . . . -0.8(5) ?
C23 C24 C25 C26 . . . . 3.5(5) ?
Br5 C24 C25 C26 . . . . -177.4(3) ?
C22 C21 C26 C25 . . . . 0.9(6) ?
C27 C21 C26 C25 . . . . -178.2(4) ?
C22 C21 C26 Br6 . . . . -177.6(3) ?
C27 C21 C26 Br6 . . . . 3.4(5) ?
N33 C25 C26 C21 . . . . 179.8(4) ?
C24 C25 C26 C21 . . . . -3.5(5) ?
N33 C25 C26 Br6 . . . . -1.7(5) ?
C24 C25 C26 Br6 . . . . 174.9(3) ?
C22 C21 C27 O28 . . . . 97.1(5) ?
C26 C21 C27 O28 . . . . -83.8(5) ?
C22 C21 C27 O29 . . . . -83.4(5) ?
C26 C21 C27 O29 . . . . 95.7(4) ?
C22 C23 C30 O32 . . . . 86.2(5) ?
C24 C23 C30 O32 . . . . -94.5(5) ?
C22 C23 C30 O31 . . . . -92.7(4) ?
C24 C23 C30 O31 . . . . 86.6(4) ?
C46 C41 C42 C43 . . . . -1.1(6) ?
C47 C41 C42 C43 . . . . -178.3(4) ?
C46 C41 C42 Br7 . . . . 176.2(3) ?
C47 C41 C42 Br7 . . . . -1.0(5) ?
C41 C42 C43 C44 . . . . 0.9(5) ?
Br7 C42 C43 C44 . . . . -176.4(3) ?
C41 C42 C43 C50 . . . . 179.8(4) ?
Br7 C42 C43 C50 . . . . 2.5(5) ?
C42 C43 C44 C45 . . . . 0.1(5) ?
C50 C43 C44 C45 . . . . -178.9(4) ?
C42 C43 C44 Br8 . . . . -179.2(3) ?
C50 C43 C44 Br8 . . . . 1.9(5) ?
C43 C44 C45 N53 . . . . 176.1(4) ?
Br8 C44 C45 N53 . . . . -4.7(5) ?
C43 C44 C45 C46 . . . . -0.7(5) ?
Br8 C44 C45 C46 . . . . 178.5(3) ?
C42 C41 C46 C45 . . . . 0.3(6) ?
C47 C41 C46 C45 . . . . 177.5(4) ?
C42 C41 C46 Br9 . . . . 179.4(3) ?
C47 C41 C46 Br9 . . . . -3.4(5) ?
N53 C45 C46 C41 . . . . -176.3(4) ?
C44 C45 C46 C41 . . . . 0.5(5) ?
N53 C45 C46 Br9 . . . . 4.6(5) ?
C44 C45 C46 Br9 . . . . -178.6(3) ?
C46 C41 C47 O48 . . . . -82.0(5) ?
C42 C41 C47 O48 . . . . 95.1(5) ?
C46 C41 C47 O49 . . . . 98.1(4) ?
C42 C41 C47 O49 . . . . -84.7(5) ?
C42 C43 C50 O51 . . . . 80.9(5) ?
C44 C43 C50 O51 . . . . -100.2(5) ?
C42 C43 C50 O52 . . . . -96.8(4) ?
C44 C43 C50 O52 . . . . 82.2(4) ?
C66 C61 C62 C63 . . . . 0.6(5) ?
C67 C61 C62 C63 . . . . -178.1(4) ?
C66 C61 C62 Br10 . . . . -178.7(3) ?
C67 C61 C62 Br10 . . . . 2.5(5) ?
C61 C62 C63 C64 . . . . -0.8(5) ?
Br10 C62 C63 C64 . . . . 178.6(3) ?
C61 C62 C63 C70 . . . . 176.9(4) ?
Br10 C62 C63 C70 . . . . -3.8(5) ?
C62 C63 C64 C65 . . . . -0.1(6) ?
C70 C63 C64 C65 . . . . -177.7(4) ?
C62 C63 C64 Br11 . . . . 176.2(3) ?
C70 C63 C64 Br11 . . . . -1.5(5) ?
C63 C64 C65 N73 . . . . -179.2(4) ?
Br11 C64 C65 N73 . . . . 4.5(5) ?
C63 C64 C65 C66 . . . . 1.0(5) ?
Br11 C64 C65 C66 . . . . -175.4(3) ?
C62 C61 C66 C65 . . . . 0.4(5) ?
C67 C61 C66 C65 . . . . 179.2(4) ?
C62 C61 C66 Br12 . . . . -176.8(3) ?
C67 C61 C66 Br12 . . . . 2.0(5) ?
N73 C65 C66 C61 . . . . 179.0(4) ?
C64 C65 C66 C61 . . . . -1.1(5) ?
N73 C65 C66 Br12 . . . . -3.9(5) ?
C64 C65 C66 Br12 . . . . 176.0(3) ?
C66 C61 C67 O69 . . . . 82.4(5) ?
C62 C61 C67 O69 . . . . -98.9(5) ?
C66 C61 C67 O68 . . . . -95.8(4) ?
C62 C61 C67 O68 . . . . 83.0(5) ?
C64 C63 C70 O71 . . . . 97.8(5) ?
C62 C63 C70 O71 . . . . -79.8(5) ?
C64 C63 C70 O72 . . . . -82.8(5) ?
C62 C63 C70 O72 . . . . 99.6(4) ?
